data_7701389
loop_
_publ_author_name
'Wedal, Justin C.'
'Bekoe, Samuel'
'Ziller, Joseph W.'
'Furche, Filipp'
'Evans, William J.'

_publ_section_title
;
 In Search of Tris(Trimethylsilylcyclopentadienyl) Thorium
;
_journal_name_full 'Dalton Transactions'
_journal_paper_doi 10.1039/C9DT03674A
_journal_year 2019
_chemical_formula_sum 'C25 H42 Si3 Th'
_chemical_formula_weight 658.89
_space_group_crystal_system trigonal
_space_group_IT_number 147
_space_group_name_Hall '-P 3'
_space_group_name_H-M_alt 'P -3'
_symmetry_space_group_name_Hall '-P 3'
_symmetry_space_group_name_H-M 'P -3'
_atom_sites_solution_hydrogens geom
_atom_sites_solution_primary 'dual space'
_atom_sites_solution_secondary difmap
_audit_creation_method SHELXL-2014/7
_audit_update_record
;
2019-09-10 deposited with the CCDC.    2019-10-18 downloaded from the CCDC.
;
_cell_angle_alpha 90
_cell_angle_beta 90
_cell_angle_gamma 120
_cell_formula_units_Z 2
_cell_length_a 15.740(2)
_cell_length_b 15.740(2)
_cell_length_c 6.7581(9)
_cell_measurement_reflns_used 9896
_cell_measurement_temperature 88(2)
_cell_measurement_theta_max 28.90
_cell_measurement_theta_min 2.59
_cell_volume 1450.0(3)
_computing_cell_refinement 'Bruker SAINT 8.34a, 2013'
_computing_data_collection 'Bruker APEX2 2014.11-0, 2014'
_computing_data_reduction 'Bruker SAINT 8.34a, 2013'
_computing_molecular_graphics 'Bruker SHELXTL'
_computing_publication_material 'Bruker SHELXTL'
_computing_structure_refinement 'SHELXL-2014/7 (Sheldrick, 2014)'
_computing_structure_solution 'Bruker SHELXTL 2014/4'
_diffrn_ambient_temperature 88(2)
_diffrn_measured_fraction_theta_full 1.000
_diffrn_measured_fraction_theta_max 0.950
_diffrn_measurement_device_type 'Bruker SMART APEX II CCD'
_diffrn_measurement_method '\f and \w scans'
_diffrn_radiation_type MoK\a
_diffrn_radiation_wavelength 0.71073
_diffrn_reflns_av_R_equivalents 0.0292
_diffrn_reflns_av_unetI/netI 0.0194
_diffrn_reflns_Laue_measured_fraction_full 1.000
_diffrn_reflns_Laue_measured_fraction_max 0.950
_diffrn_reflns_limit_h_max 20
_diffrn_reflns_limit_h_min -21
_diffrn_reflns_limit_k_max 20
_diffrn_reflns_limit_k_min -20
_diffrn_reflns_limit_l_max 9
_diffrn_reflns_limit_l_min -8
_diffrn_reflns_number 17774
_diffrn_reflns_point_group_measured_fraction_full 1.000
_diffrn_reflns_point_group_measured_fraction_max 0.950
_diffrn_reflns_theta_full 25.500
_diffrn_reflns_theta_max 29.104
_diffrn_reflns_theta_min 1.494
_diffrn_source 'fine-focus sealed tube'
_exptl_absorpt_coefficient_mu 5.275
_exptl_absorpt_correction_T_max 0.4318
_exptl_absorpt_correction_T_min 0.3061
_exptl_absorpt_correction_type multi-scan
_exptl_absorpt_process_details 'Bruker SADABS 2014/5'
_exptl_crystal_colour colorless
_exptl_crystal_density_diffrn 1.509
_exptl_crystal_density_meas ?
_exptl_crystal_density_method 'not measured'
_exptl_crystal_description irregular
_exptl_crystal_F_000 648
_exptl_crystal_size_max 0.247
_exptl_crystal_size_mid 0.145
_exptl_crystal_size_min 0.143
_refine_diff_density_max 0.664
_refine_diff_density_min -0.424
_refine_diff_density_rms 0.080
_refine_ls_extinction_method none
_refine_ls_goodness_of_fit_ref 1.046
_refine_ls_hydrogen_treatment constr
_refine_ls_matrix_type full
_refine_ls_number_parameters 91
_refine_ls_number_reflns 2483
_refine_ls_number_restraints 0
_refine_ls_restrained_S_all 1.046
_refine_ls_R_factor_all 0.0162
_refine_ls_R_factor_gt 0.0143
_refine_ls_shift/su_max 0.000
_refine_ls_shift/su_mean 0.000
_refine_ls_structure_factor_coef Fsqd
_refine_ls_weighting_details 'w=1/[\s^2^(Fo^2^)+(0.0128P)^2^+0.6659P] where P=(Fo^2^+2Fc^2^)/3'
_refine_ls_weighting_scheme calc
_refine_ls_wR_factor_gt 0.0298
_refine_ls_wR_factor_ref 0.0303
_reflns_Friedel_coverage 0.000
_reflns_number_gt 2357
_reflns_number_total 2483
_reflns_threshold_expression 'I > 2\s(I)'
_cod_data_source_file c9dt03674a2.cif
_cod_data_source_block jcw4
_cod_depositor_comments
;
The following automatic conversions were performed:

'_exptl_crystal_density_meas' value 'not measured' was changed to '?'
- the value is perceived as not measured.

Automatic conversion script
Id: cif_fix_values 4973 2017-02-22 13:04:09Z antanas 
;
_cod_original_cell_volume 1450.0(4)
_cod_database_code 7701389
_shelx_shelxl_version_number 2014/7
_shelx_space_group_comment
; 
The symmetry employed for this shelxl refinement is uniquely defined 
by the following loop, which should always be used as a source of 
symmetry information in preference to the above space-group names. 
They are only intended as comments. 
;
_shelx_estimated_absorpt_t_min 0.356
_shelx_estimated_absorpt_t_max 0.519
_exptl_absorpt_special_details
; 
Reflections not merged 
17774 Corrected reflections written to file jcw4s.hkl 
Estimated minimum and maximum transmission:  0.3061  0.4318 
The ratio (0.7089) of these values is more reliable than their absolute values 
Additional spherical absorption correction applied with mu*r =  0.6000 
Lambda/2 correction factor = 0.00150 
;

loop_
_space_group_symop_operation_xyz
'x, y, z'
'-y, x-y, z'
'-x+y, -x, z'
'-x, -y, -z'
'y, -x+y, -z'
'x-y, x, -z'

loop_
_atom_site_label
_atom_site_type_symbol
_atom_site_fract_x
_atom_site_fract_y
_atom_site_fract_z
_atom_site_U_iso_or_equiv
_atom_site_adp_type
_atom_site_occupancy
_atom_site_site_symmetry_order
_atom_site_calc_flag
_atom_site_refinement_flags_posn
_atom_site_refinement_flags_adp
_atom_site_refinement_flags_occupancy
Th1 Th 0.6667 0.3333 0.56110(2) 0.00990(4) Uani 1 3 d S T P
Si1 Si 0.87378(3) 0.24513(3) 0.75500(7) 0.01512(10) Uani 1 1 d . . .
C1 C 0.6667 0.3333 0.9337(4) 0.0147(6) Uani 1 3 d S T P
H1A H 0.6710 0.3941 0.9821 0.022 Uiso 0.3333 1 calc R U P
H1B H 0.6059 0.2769 0.9821 0.022 Uiso 0.3333 1 calc R U P
H1C H 0.7231 0.3290 0.9821 0.022 Uiso 0.3333 1 calc R U P
C2 C 0.76038(12) 0.21828(12) 0.6120(2) 0.0132(3) Uani 1 1 d . . .
C3 C 0.75439(13) 0.22883(12) 0.4039(3) 0.0146(3) Uani 1 1 d . . .
H3A H 0.8087 0.2652 0.3185 0.018 Uiso 1 1 calc R U .
C4 C 0.65543(13) 0.17700(12) 0.3443(3) 0.0161(3) Uani 1 1 d . . .
H4A H 0.6317 0.1730 0.2135 0.019 Uiso 1 1 calc R U .
C5 C 0.59770(13) 0.13196(12) 0.5140(3) 0.0161(3) Uani 1 1 d . . .
H5A H 0.5283 0.0918 0.5174 0.019 Uiso 1 1 calc R U .
C6 C 0.66148(12) 0.15729(12) 0.6769(3) 0.0134(3) Uani 1 1 d . . .
H6A H 0.6419 0.1370 0.8095 0.016 Uiso 1 1 calc R U .
C7 C 0.96733(14) 0.25563(15) 0.5718(3) 0.0234(4) Uani 1 1 d . . .
H7A H 0.9857 0.3124 0.4859 0.035 Uiso 1 1 calc R U .
H7B H 0.9399 0.1959 0.4913 0.035 Uiso 1 1 calc R U .
H7C H 1.0256 0.2641 0.6420 0.035 Uiso 1 1 calc R U .
C8 C 0.83827(14) 0.13843(14) 0.9235(3) 0.0260(4) Uani 1 1 d . . .
H8A H 0.7882 0.1333 1.0168 0.039 Uiso 1 1 calc R U .
H8B H 0.8961 0.1480 0.9969 0.039 Uiso 1 1 calc R U .
H8C H 0.8119 0.0781 0.8452 0.039 Uiso 1 1 calc R U .
C9 C 0.92922(13) 0.35832(13) 0.9139(3) 0.0198(4) Uani 1 1 d . . .
H9A H 0.8775 0.3601 0.9911 0.030 Uiso 1 1 calc R U .
H9B H 0.9616 0.4167 0.8295 0.030 Uiso 1 1 calc R U .
H9C H 0.9775 0.3572 1.0038 0.030 Uiso 1 1 calc R U .

loop_
_atom_site_aniso_label
_atom_site_aniso_U_11
_atom_site_aniso_U_22
_atom_site_aniso_U_33
_atom_site_aniso_U_23
_atom_site_aniso_U_13
_atom_site_aniso_U_12
Th1 0.00931(4) 0.00931(4) 0.01108(5) 0.000 0.000 0.00466(2)
Si1 0.0131(2) 0.0148(2) 0.0176(2) 0.00001(18) -0.00069(18) 0.00714(19)
C1 0.0143(8) 0.0143(8) 0.0155(14) 0.000 0.000 0.0072(4)
C2 0.0148(8) 0.0121(8) 0.0142(8) -0.0016(6) -0.0007(6) 0.0078(7)
C3 0.0180(8) 0.0134(8) 0.0150(8) -0.0002(6) 0.0026(7) 0.0097(7)
C4 0.0222(9) 0.0152(8) 0.0145(8) -0.0057(6) -0.0041(7) 0.0120(7)
C5 0.0144(8) 0.0111(8) 0.0230(9) -0.0024(7) -0.0020(7) 0.0066(7)
C6 0.0157(8) 0.0108(7) 0.0150(8) 0.0018(6) 0.0011(6) 0.0076(7)
C7 0.0171(9) 0.0254(10) 0.0277(10) -0.0041(8) 0.0019(8) 0.0107(8)
C8 0.0233(10) 0.0220(9) 0.0299(11) 0.0041(8) -0.0072(8) 0.0092(8)
C9 0.0180(9) 0.0213(9) 0.0220(9) -0.0031(7) -0.0042(7) 0.0112(7)

loop_
_atom_type_symbol
_atom_type_description
_atom_type_scat_dispersion_real
_atom_type_scat_dispersion_imag
_atom_type_scat_source
C C 0.0033 0.0016 'International Tables Vol C Tables 4.2.6.8 and 6.1.1.4'
H H 0.0000 0.0000 'International Tables Vol C Tables 4.2.6.8 and 6.1.1.4'
Si Si 0.0817 0.0704 'International Tables Vol C Tables 4.2.6.8 and 6.1.1.4'
Th Th -7.2400 8.8979 'International Tables Vol C Tables 4.2.6.8 and 6.1.1.4'

loop_
_geom_angle_atom_site_label_1
_geom_angle_atom_site_label_2
_geom_angle_atom_site_label_3
_geom_angle
_geom_angle_site_symmetry_1
_geom_angle_site_symmetry_3
Cnt Th1 C1 97.7 . .
Cnt Th1 Cnt 118.2 . .
C1 Th1 C4 121.64(4) . .
C1 Th1 C4 121.64(4) . 2_655
C4 Th1 C4 95.00(5) . 2_655
C1 Th1 C4 121.64(4) . 3_665
C4 Th1 C4 95.00(5) . 3_665
C4 Th1 C4 95.00(5) 2_655 3_665
C1 Th1 C5 96.51(4) . .
C4 Th1 C5 29.24(5) . .
C4 Th1 C5 123.30(5) 2_655 .
C4 Th1 C5 98.35(5) 3_665 .
C1 Th1 C5 96.51(4) . 2_655
C4 Th1 C5 98.35(5) . 2_655
C4 Th1 C5 29.24(5) 2_655 2_655
C4 Th1 C5 123.30(5) 3_665 2_655
C5 Th1 C5 118.733(15) . 2_655
C1 Th1 C5 96.51(4) . 3_665
C4 Th1 C5 123.29(5) . 3_665
C4 Th1 C5 98.35(5) 2_655 3_665
C4 Th1 C5 29.24(5) 3_665 3_665
C5 Th1 C5 118.732(15) . 3_665
C5 Th1 C5 118.732(14) 2_655 3_665
C1 Th1 C3 112.05(4) . 3_665
C4 Th1 C3 77.99(5) . 3_665
C4 Th1 C3 119.47(5) 2_655 3_665
C4 Th1 C3 28.99(5) 3_665 3_665
C5 Th1 C3 72.01(5) . 3_665
C5 Th1 C3 148.65(5) 2_655 3_665
C5 Th1 C3 47.71(5) 3_665 3_665
C1 Th1 C3 112.05(4) . 2_655
C4 Th1 C3 119.47(5) . 2_655
C4 Th1 C3 28.99(5) 2_655 2_655
C4 Th1 C3 77.99(5) 3_665 2_655
C5 Th1 C3 148.65(5) . 2_655
C5 Th1 C3 47.71(5) 2_655 2_655
C5 Th1 C3 72.01(5) 3_665 2_655
C3 Th1 C3 106.77(4) 3_665 2_655
C1 Th1 C3 112.05(3) . .
C4 Th1 C3 29.00(5) . .
C4 Th1 C3 77.99(5) 2_655 .
C4 Th1 C3 119.47(5) 3_665 .
C5 Th1 C3 47.71(5) . .
C5 Th1 C3 72.01(5) 2_655 .
C5 Th1 C3 148.65(5) 3_665 .
C3 Th1 C3 106.77(4) 3_665 .
C3 Th1 C3 106.77(4) 2_655 .
C1 Th1 C6 74.01(3) . .
C4 Th1 C6 47.68(5) . .
C4 Th1 C6 121.74(5) 2_655 .
C4 Th1 C6 125.50(5) 3_665 .
C5 Th1 C6 28.83(5) . .
C5 Th1 C6 103.09(5) 2_655 .
C5 Th1 C6 138.02(5) 3_665 .
C3 Th1 C6 97.19(5) 3_665 .
C3 Th1 C6 149.76(5) 2_655 .
C3 Th1 C6 47.24(5) . .
C1 Th1 C6 74.01(3) . 2_655
C4 Th1 C6 125.50(5) . 2_655
C4 Th1 C6 47.68(5) 2_655 2_655
C4 Th1 C6 121.74(5) 3_665 2_655
C5 Th1 C6 138.02(5) . 2_655
C5 Th1 C6 28.83(5) 2_655 2_655
C5 Th1 C6 103.09(5) 3_665 2_655
C3 Th1 C6 149.76(5) 3_665 2_655
C3 Th1 C6 47.24(5) 2_655 2_655
C3 Th1 C6 97.19(5) . 2_655
C6 Th1 C6 112.72(3) . 2_655
C1 Th1 C6 74.01(3) . 3_665
C4 Th1 C6 121.74(5) . 3_665
C4 Th1 C6 125.50(5) 2_655 3_665
C4 Th1 C6 47.68(5) 3_665 3_665
C5 Th1 C6 103.09(5) . 3_665
C5 Th1 C6 138.02(5) 2_655 3_665
C5 Th1 C6 28.83(5) 3_665 3_665
C3 Th1 C6 47.24(5) 3_665 3_665
C3 Th1 C6 97.19(5) 2_655 3_665
C3 Th1 C6 149.76(5) . 3_665
C6 Th1 C6 112.72(3) . 3_665
C6 Th1 C6 112.72(3) 2_655 3_665
C1 Th1 C2 83.12(3) . .
C4 Th1 C2 48.18(5) . .
C4 Th1 C2 93.34(5) 2_655 .
C4 Th1 C2 142.86(5) 3_665 .
C5 Th1 C2 48.11(5) . .
C5 Th1 C2 74.72(5) 2_655 .
C5 Th1 C2 166.40(5) 3_665 .
C3 Th1 C2 119.88(5) 3_665 .
C3 Th1 C2 120.79(5) 2_655 .
C3 Th1 C2 28.94(5) . .
C6 Th1 C2 28.97(5) . .
C6 Th1 C2 89.92(5) 2_655 .
C6 Th1 C2 141.01(5) 3_665 .
C1 Th1 C2 83.12(3) . 2_655
C4 Th1 C2 142.86(5) . 2_655
C4 Th1 C2 48.18(5) 2_655 2_655
C4 Th1 C2 93.34(5) 3_665 2_655
C5 Th1 C2 166.40(5) . 2_655
C5 Th1 C2 48.11(5) 2_655 2_655
C5 Th1 C2 74.72(5) 3_665 2_655
C3 Th1 C2 120.79(5) 3_665 2_655
C3 Th1 C2 28.94(5) 2_655 2_655
C3 Th1 C2 119.88(5) . 2_655
C6 Th1 C2 141.01(5) . 2_655
C6 Th1 C2 28.97(5) 2_655 2_655
C6 Th1 C2 89.92(5) 3_665 2_655
C2 Th1 C2 118.584(14) . 2_655
C7 Si1 C8 110.61(10) . .
C7 Si1 C9 108.85(9) . .
C8 Si1 C9 107.00(9) . .
C7 Si1 C2 107.27(8) . .
C8 Si1 C2 106.69(8) . .
C9 Si1 C2 116.40(8) . .
C3 C2 C6 105.53(14) . .
C3 C2 Si1 126.23(13) . .
C6 C2 Si1 125.83(13) . .
C3 C2 Th1 73.95(9) . .
C6 C2 Th1 74.33(9) . .
Si1 C2 Th1 130.42(7) . .
C4 C3 C2 109.44(15) . .
C4 C3 Th1 73.99(9) . .
C2 C3 Th1 77.11(9) . .
C3 C4 C5 107.84(15) . .
C3 C4 Th1 77.02(9) . .
C5 C4 Th1 76.00(9) . .
C6 C5 C4 107.69(15) . .
C6 C5 Th1 76.88(9) . .
C4 C5 Th1 74.76(9) . .
C5 C6 C2 109.49(15) . .
C5 C6 Th1 74.29(9) . .
C2 C6 Th1 76.70(9) . .

loop_
_geom_bond_atom_site_label_1
_geom_bond_atom_site_label_2
_geom_bond_distance
_geom_bond_site_symmetry_2
Th1 Cnt 2.559 .
Th1 C1 2.518(3) .
Th1 C4 2.7923(16) .
Th1 C4 2.7923(17) 2_655
Th1 C4 2.7923(17) 3_665
Th1 C5 2.8081(17) .
Th1 C5 2.8081(17) 2_655
Th1 C5 2.8081(17) 3_665
Th1 C3 2.8307(17) 3_665
Th1 C3 2.8307(17) 2_655
Th1 C3 2.8307(17) .
Th1 C6 2.8409(16) .
Th1 C6 2.8409(16) 2_655
Th1 C6 2.8409(16) 3_665
Th1 C2 2.8713(17) .
Th1 C2 2.8714(17) 2_655
Si1 C7 1.8667(19) .
Si1 C8 1.868(2) .
Si1 C9 1.8798(19) .
Si1 C2 1.8825(17) .
C2 C3 1.425(2) .
C2 C6 1.429(2) .
C3 C4 1.408(2) .
C4 C5 1.414(2) .
C5 C6 1.407(2) .
